data_4515145
loop_
_publ_author_name
'Hasegawa, Shota'
'Hasegawa, Takuya'
'Kim, Sun Woog'
'Yamanashi, Ryota'
'Uematsu, Kazuyoshi'
'Toda, Kenji'
'Sato, Mineo'

_publ_section_title
;
 Single Crystal Growth and Crystal Structure Analysis of Novel Orange-Red
 Emission Pure Nitride
 CaAl<sub>2</sub>Si<sub>4</sub>N<sub>8</sub>:Eu<sup>2+</sup> Phosphor.
;
_journal_issue 6
_journal_name_full 'ACS omega'
_journal_page_first 9939
_journal_page_last 9945
_journal_paper_doi 10.1021/acsomega.9b00606
_journal_volume 4
_journal_year 2019
_chemical_absolute_configuration 'CHOOSE rm ad rmad syn or unk'
_chemical_formula_moiety 'Al2 Ca N8 Si4'
_chemical_formula_sum 'Al2 Ca N8 Si4'
_chemical_formula_weight 318.44
_space_group_crystal_system trigonal
_space_group_IT_number 159
_space_group_name_Hall 'P 3 -2c'
_space_group_name_H-M_alt 'P 3 1 c'
_symmetry_space_group_name_Hall 'P 3 -2c'
_symmetry_space_group_name_H-M 'P 3 1 c'
_atom_sites_solution_primary direct
_atom_sites_solution_secondary difmap
_cell_angle_alpha 90.0000
_cell_angle_beta 90.0000
_cell_angle_gamma 120.0000
_cell_formula_units_Z 2
_cell_length_a 7.9525(10)
_cell_length_b 7.9525
_cell_length_c 5.7712(9)
_cell_measurement_reflns_used 1118
_cell_measurement_temperature 296
_cell_measurement_theta_max 32.03
_cell_measurement_theta_min 2.96
_cell_volume 316.09(6)
_computing_cell_refinement 'CrystalClear-SM Expert 2.0 r1'
_computing_data_collection 'CrystalClear-SM Expert 2.0 r1 (Rigaku, 2009)'
_computing_data_reduction 'CrystalClear-SM Expert 2.0 r1'
_computing_molecular_graphics 'CrystalStructure 4.3'
_computing_publication_material 'CrystalStructure 4.3 (Rigaku, 2019)'
_computing_structure_refinement 'SHELXL Version 2018/1 (Sheldrick, 2008)'
_computing_structure_solution 'SHELXT Version 2014/5 (Sheldrick, 2014)'
_diffrn_ambient_temperature 296
_diffrn_detector_area_resol_mean 13.653
_diffrn_measured_fraction_theta_full 1.000
_diffrn_measured_fraction_theta_max 0.992
_diffrn_measurement_device_type 'Rigaku XtaLAB mini'
_diffrn_measurement_method \w
_diffrn_radiation_type 'Mo K\a'
_diffrn_radiation_wavelength 0.71075
_diffrn_reflns_av_R_equivalents 0.0328
_diffrn_reflns_av_unetI/netI 0.0189
_diffrn_reflns_Laue_measured_fraction_full 1.000
_diffrn_reflns_Laue_measured_fraction_max 0.992
_diffrn_reflns_limit_h_max 11
_diffrn_reflns_limit_h_min -10
_diffrn_reflns_limit_k_max 11
_diffrn_reflns_limit_k_min -11
_diffrn_reflns_limit_l_max 8
_diffrn_reflns_limit_l_min -8
_diffrn_reflns_number 4084
_diffrn_reflns_point_group_measured_fraction_full 0.990
_diffrn_reflns_point_group_measured_fraction_max 0.971
_diffrn_reflns_theta_full 25.242
_diffrn_reflns_theta_max 32.223
_diffrn_reflns_theta_min 2.958
_diffrn_standards_number 0
_exptl_absorpt_coefficient_mu 1.986
_exptl_absorpt_correction_T_max 0.820
_exptl_absorpt_correction_T_min 0.786
_exptl_absorpt_correction_type numerical
_exptl_absorpt_process_details 'NUMABS (Rigaku, 1999)'
_exptl_crystal_colour yellow
_exptl_crystal_density_diffrn 3.346
_exptl_crystal_density_method 'not measured'
_exptl_crystal_description prism
_exptl_crystal_F_000 316.00
_exptl_crystal_size_max 0.114
_exptl_crystal_size_mid 0.107
_exptl_crystal_size_min 0.100
_refine_diff_density_max 0.37
_refine_diff_density_min -0.34
_refine_ls_abs_structure_details
;
 Flack x determined using 328 quotients [(I+)-(I-)]/[(I+)+(I-)]
 (Parsons, Flack and Wagner, Acta Cryst. B69 (2013) 249-259).
;
_refine_ls_abs_structure_Flack 0.01(12)
_refine_ls_extinction_method none
_refine_ls_goodness_of_fit_ref 1.107
_refine_ls_number_parameters 47
_refine_ls_number_reflns 707
_refine_ls_number_restraints 1
_refine_ls_R_factor_all 0.0261
_refine_ls_R_factor_gt 0.0261
_refine_ls_shift/su_max 0.000
_refine_ls_structure_factor_coef Fsqd
_refine_ls_weighting_details 'w = 1/[\s^2^(Fo^2^)+(0.0482P)^2^+0.1764P] where P=(Fo^2^+2Fc^2^)/3'
_refine_ls_weighting_scheme calc
_refine_ls_wR_factor_gt 0.0655
_refine_ls_wR_factor_ref 0.0656
_reflns_Friedel_coverage 0.932
_reflns_Friedel_fraction_full 0.979
_reflns_Friedel_fraction_max 0.949
_reflns_number_gt 706
_reflns_number_total 707
_reflns_threshold_expression F^2^>2.0\s(F^2^)
_cod_data_source_file ao9b00606_si_003.cif
_cod_data_source_block Ca2Si5N8_4th
_cod_database_code 4515145

loop_
_space_group_symop_id
_space_group_symop_operation_xyz
1 +X,+Y,+Z
2 -Y,+X-Y,+Z
3 -X+Y,-X,+Z
4 +Y,+X,1/2+Z
5 -X,-X+Y,1/2+Z
6 +X-Y,-Y,1/2+Z

loop_
_atom_site_label
_atom_site_type_symbol
_atom_site_fract_x
_atom_site_fract_y
_atom_site_fract_z
_atom_site_U_iso_or_equiv
_atom_site_adp_type
_atom_site_occupancy
_atom_site_site_symmetry_order
_atom_site_calc_flag
_atom_site_refinement_flags_posn
_atom_site_refinement_flags_adp
_atom_site_refinement_flags_occupancy
Ca1 Ca 0.666667 0.333333 0.8851(3) 0.0092(3) Uani 1 3 d S T P
Si1 Si 0.51176(13) 0.42593(14) 0.4027(2) 0.0048(2) Uani 0.6667 1 d . . P
Si2 Si 0.82984(15) 0.75092(14) 0.11487(19) 0.0041(2) Uani 0.6667 1 d . . P
Al1 Al 0.51176(13) 0.42593(14) 0.4027(2) 0.0048(2) Uani 0.3333 1 d . . P
Al2 Al 0.82984(15) 0.75092(14) 0.11487(19) 0.0041(2) Uani 0.3333 1 d . . P
N1 N 0.666667 0.333333 0.4750(12) 0.0097(12) Uani 1 3 d S T P
N2 N 0.6740(5) 0.6811(5) 0.3639(7) 0.0083(6) Uani 1 1 d . . .
N3 N 0.3404(5) 0.3976(5) 0.6258(7) 0.0079(6) Uani 1 1 d . . .
N4 N 1.000000 1.000000 0.1141(12) 0.0088(11) Uani 1 3 d S T P

loop_
_atom_site_aniso_label
_atom_site_aniso_U_11
_atom_site_aniso_U_22
_atom_site_aniso_U_33
_atom_site_aniso_U_23
_atom_site_aniso_U_13
_atom_site_aniso_U_12
Ca1 0.0096(4) 0.0096(4) 0.0083(6) 0.000 0.000 0.0048(2)
Si1 0.0049(4) 0.0059(5) 0.0040(5) -0.0003(5) -0.0001(5) 0.0029(4)
Si2 0.0047(4) 0.0037(4) 0.0036(4) -0.0001(3) -0.0007(4) 0.0018(4)
Al1 0.0049(4) 0.0059(5) 0.0040(5) -0.0003(5) -0.0001(5) 0.0029(4)
Al2 0.0047(4) 0.0037(4) 0.0036(4) -0.0001(3) -0.0007(4) 0.0018(4)
N1 0.0109(18) 0.0109(18) 0.007(3) 0.000 0.000 0.0054(9)
N2 0.0086(15) 0.0082(15) 0.0067(13) 0.0000(12) 0.0011(12) 0.0031(10)
N3 0.0078(14) 0.0073(13) 0.0085(16) -0.0012(14) -0.0012(13) 0.0038(12)
N4 0.0104(14) 0.0104(14) 0.006(3) 0.000 0.000 0.0052(7)

loop_
_atom_type_symbol
_atom_type_description
_atom_type_scat_dispersion_real
_atom_type_scat_dispersion_imag
_atom_type_scat_source
Al Al 0.0645 0.0514
;
International Tables for Crystallography
(Vol. C, Tables 4.2.6.8 and 6.1.1.4)
;
Ca Ca 0.2262 0.3064
;
International Tables for Crystallography
(Vol. C, Tables 4.2.6.8 and 6.1.1.4)
;
N N 0.0061 0.0033
;
International Tables for Crystallography
(Vol. C, Tables 4.2.6.8 and 6.1.1.4)
;
Si Si 0.0817 0.0704
;
International Tables for Crystallography
(Vol. C, Tables 4.2.6.8 and 6.1.1.4)
;

loop_
_geom_angle_atom_site_label_1
_geom_angle_atom_site_label_2
_geom_angle_atom_site_label_3
_geom_angle
_geom_angle_site_symmetry_1
_geom_angle_site_symmetry_3
N1 Ca1 N3 122.64(9) . 5_655
N1 Ca1 N3 122.64(9) . 6_665
N3 Ca1 N3 93.65(12) 5_655 6_665
N1 Ca1 N3 122.64(9) . 4
N3 Ca1 N3 93.65(12) 5_655 4
N3 Ca1 N3 93.65(12) 6_665 4
N1 Ca1 N2 87.36(10) . 6_665
N3 Ca1 N2 66.01(11) 5_655 6_665
N3 Ca1 N2 67.37(11) 6_665 6_665
N3 Ca1 N2 149.99(15) 4 6_665
N1 Ca1 N2 87.36(10) . 5_655
N3 Ca1 N2 67.37(11) 5_655 5_655
N3 Ca1 N2 149.99(15) 6_665 5_655
N3 Ca1 N2 66.01(11) 4 5_655
N2 Ca1 N2 119.790(18) 6_665 5_655
N1 Ca1 N2 87.36(10) . 4
N3 Ca1 N2 149.99(15) 5_655 4
N3 Ca1 N2 66.01(11) 6_665 4
N3 Ca1 N2 67.37(11) 4 4
N2 Ca1 N2 119.789(18) 6_665 4
N2 Ca1 N2 119.788(18) 5_655 4
N1 Ca1 Si1 92.01(4) . 5_655
N3 Ca1 Si1 37.92(8) 5_655 5_655
N3 Ca1 Si1 131.32(10) 6_665 5_655
N3 Ca1 Si1 94.13(8) 4 5_655
N2 Ca1 Si1 83.05(8) 6_665 5_655
N2 Ca1 Si1 37.34(8) 5_655 5_655
N2 Ca1 Si1 157.06(8) 4 5_655
N1 Ca1 Si1 92.01(4) . 6_665
N3 Ca1 Si1 94.12(8) 5_655 6_665
N3 Ca1 Si1 37.92(8) 6_665 6_665
N3 Ca1 Si1 131.32(10) 4 6_665
N2 Ca1 Si1 37.33(8) 6_665 6_665
N2 Ca1 Si1 157.06(8) 5_655 6_665
N2 Ca1 Si1 83.05(8) 4 6_665
Si1 Ca1 Si1 119.877(5) 5_655 6_665
N1 Ca1 Si1 92.01(4) . 4
N3 Ca1 Si1 131.32(10) 5_655 4
N3 Ca1 Si1 94.13(8) 6_665 4
N3 Ca1 Si1 37.92(8) 4 4
N2 Ca1 Si1 157.06(8) 6_665 4
N2 Ca1 Si1 83.05(8) 5_655 4
N2 Ca1 Si1 37.33(8) 4 4
Si1 Ca1 Si1 119.879(7) 5_655 4
Si1 Ca1 Si1 119.879(8) 6_665 4
N1 Ca1 Si2 114.58(3) . 3_666
N3 Ca1 Si2 34.53(8) 5_655 3_666
N3 Ca1 Si2 70.29(8) 6_665 3_666
N3 Ca1 Si2 119.21(10) 4 3_666
N2 Ca1 Si2 33.82(9) 6_665 3_666
N2 Ca1 Si2 99.59(8) 5_655 3_666
N2 Ca1 Si2 136.20(9) 4 3_666
Si1 Ca1 Si2 64.07(3) 5_655 3_666
Si1 Ca1 Si2 60.00(3) 6_665 3_666
Si1 Ca1 Si2 153.32(7) 4 3_666
N1 Ca1 Si2 114.58(3) . 2_656
N3 Ca1 Si2 70.29(8) 5_655 2_656
N3 Ca1 Si2 119.21(10) 6_665 2_656
N3 Ca1 Si2 34.53(8) 4 2_656
N2 Ca1 Si2 136.20(9) 6_665 2_656
N2 Ca1 Si2 33.82(9) 5_655 2_656
N2 Ca1 Si2 99.59(8) 4 2_656
Si1 Ca1 Si2 60.00(3) 5_655 2_656
Si1 Ca1 Si2 153.32(7) 6_665 2_656
Si1 Ca1 Si2 64.07(3) 4 2_656
Si2 Ca1 Si2 103.91(4) 3_666 2_656
N1 Si1 N2 104.09(15) . .
N1 Si1 N3 112.2(2) . 4_554
N2 Si1 N3 105.00(19) . 4_554
N1 Si1 N3 114.7(2) . .
N2 Si1 N3 107.56(19) . .
N3 Si1 N3 112.35(17) 4_554 .
N1 Si1 Ca1 162.55(16) . 4_554
N2 Si1 Ca1 63.96(14) . 4_554
N3 Si1 Ca1 84.09(11) 4_554 4_554
N3 Si1 Ca1 61.28(12) . 4_554
N1 Si1 Ca1 44.6(2) . .
N2 Si1 Ca1 102.83(14) . .
N3 Si1 Ca1 147.96(12) 4_554 .
N3 Si1 Ca1 73.18(12) . .
Ca1 Si1 Ca1 122.80(6) 4_554 .
N1 Si1 Ca1 73.6(2) . 1_554
N2 Si1 Ca1 90.10(14) . 1_554
N3 Si1 Ca1 46.78(11) 4_554 1_554
N3 Si1 Ca1 156.82(13) . 1_554
Ca1 Si1 Ca1 117.11(6) 4_554 1_554
Ca1 Si1 Ca1 118.28(3) . 1_554
N4 Si2 N2 113.1(2) . 4_554
N4 Si2 N2 112.0(2) . .
N2 Si2 N2 107.99(14) 4_554 .
N4 Si2 N3 112.52(12) . 6_664
N2 Si2 N3 105.5(2) 4_554 6_664
N2 Si2 N3 105.19(19) . 6_664
N4 Si2 Ca1 149.1(2) . 1_554
N2 Si2 Ca1 56.44(13) 4_554 1_554
N2 Si2 Ca1 98.76(12) . 1_554
N3 Si2 Ca1 53.87(12) 6_664 1_554
Si1 N1 Si1 114.64(17) 2_655 3_665
Si1 N1 Si1 114.63(17) 2_655 .
Si1 N1 Si1 114.63(17) 3_665 .
Si1 N1 Ca1 103.6(2) 2_655 .
Si1 N1 Ca1 103.6(2) 3_665 .
Si1 N1 Ca1 103.6(2) . .
Si2 N2 Si1 117.8(2) 4 .
Si2 N2 Si2 119.52(18) 4 .
Si1 N2 Si2 116.4(2) . .
Si2 N2 Ca1 89.74(17) 4 4_554
Si1 N2 Ca1 78.71(12) . 4_554
Si2 N2 Ca1 125.6(2) . 4_554
Si1 N3 Si1 120.0(2) 4 .
Si1 N3 Si2 112.5(2) 4 6_565
Si1 N3 Si2 127.4(2) . 6_565
Si1 N3 Ca1 102.70(15) 4 4_554
Si1 N3 Ca1 80.80(15) . 4_554
Si2 N3 Ca1 91.60(14) 6_565 4_554
Si2 N4 Si2 119.999(5) 2_765 3_675
Si2 N4 Si2 119.999(3) 2_765 .
Si2 N4 Si2 120.000(7) 3_675 .

loop_
_geom_bond_atom_site_label_1
_geom_bond_atom_site_label_2
_geom_bond_distance
_geom_bond_site_symmetry_2
Ca1 N1 2.367(7) .
Ca1 N3 2.576(4) 5_655
Ca1 N3 2.576(4) 6_665
Ca1 N3 2.576(4) 4
Ca1 N2 2.656(4) 6_665
Ca1 N2 2.656(4) 5_655
Ca1 N2 2.656(4) 4
Ca1 Si1 2.8992(10) 5_655
Ca1 Si1 2.8992(10) 6_665
Ca1 Si1 2.8991(10) 4
Ca1 Si2 3.1877(12) 3_666
Ca1 Si2 3.1877(12) 2_656
Si1 N1 1.772(2) .
Si1 N2 1.793(3) .
Si1 N3 1.795(4) 4_554
Si1 N3 1.805(4) .
Si2 N4 1.7534(10) .
Si2 N2 1.774(4) 4_554
Si2 N2 1.795(4) .
Si2 N3 1.808(4) 6_664

loop_
_geom_torsion_atom_site_label_1
_geom_torsion_atom_site_label_2
_geom_torsion_atom_site_label_3
_geom_torsion_atom_site_label_4
_geom_torsion
_geom_torsion_site_symmetry_1
_geom_torsion_site_symmetry_4
N2 Si1 N1 Si1 -153.7(3) . 2_655
N3 Si1 N1 Si1 -40.7(4) 4_554 2_655
N3 Si1 N1 Si1 89.1(4) . 2_655
Ca1 Si1 N1 Si1 161.6(3) 4_554 2_655
Ca1 Si1 N1 Si1 112.2(3) . 2_655
Ca1 Si1 N1 Si1 -67.8(3) 1_554 2_655
N2 Si1 N1 Si1 -18.1(4) . 3_665
N3 Si1 N1 Si1 94.9(3) 4_554 3_665
N3 Si1 N1 Si1 -135.3(3) . 3_665
Ca1 Si1 N1 Si1 -62.8(9) 4_554 3_665
Ca1 Si1 N1 Si1 -112.2(3) . 3_665
Ca1 Si1 N1 Si1 67.8(3) 1_554 3_665
N2 Si1 N1 Ca1 94.12(16) . .
N3 Si1 N1 Ca1 -152.90(14) 4_554 .
N3 Si1 N1 Ca1 -23.14(15) . .
Ca1 Si1 N1 Ca1 49.4(6) 4_554 .
Ca1 Si1 N1 Ca1 180.000(0) 1_554 .
N1 Si1 N2 Si2 -82.8(3) . 4
N3 Si1 N2 Si2 159.2(2) 4_554 4
N3 Si1 N2 Si2 39.4(3) . 4
Ca1 Si1 N2 Si2 83.7(2) 4_554 4
Ca1 Si1 N2 Si2 -36.8(3) . 4
Ca1 Si1 N2 Si2 -155.9(2) 1_554 4
N1 Si1 N2 Si2 69.3(3) . .
N3 Si1 N2 Si2 -48.8(3) 4_554 .
N3 Si1 N2 Si2 -168.6(2) . .
Ca1 Si1 N2 Si2 -124.3(3) 4_554 .
Ca1 Si1 N2 Si2 115.2(2) . .
Ca1 Si1 N2 Si2 -3.9(2) 1_554 .
N1 Si1 N2 Ca1 -166.4(2) . 4_554
N3 Si1 N2 Ca1 75.54(14) 4_554 4_554
N3 Si1 N2 Ca1 -44.31(18) . 4_554
Ca1 Si1 N2 Ca1 -120.47(9) . 4_554
Ca1 Si1 N2 Ca1 120.42(9) 1_554 4_554
N4 Si2 N2 Si2 -21.6(3) . 4
N2 Si2 N2 Si2 -146.8(3) 4_554 4
N3 Si2 N2 Si2 100.9(3) 6_664 4
Ca1 Si2 N2 Si2 155.7(2) 1_554 4
N4 Si2 N2 Si1 -173.1(2) . .
N2 Si2 N2 Si1 61.68(16) 4_554 .
N3 Si2 N2 Si1 -50.6(3) 6_664 .
Ca1 Si2 N2 Si1 4.2(2) 1_554 .
N4 Si2 N2 Ca1 91.9(2) . 4_554
N2 Si2 N2 Ca1 -33.3(2) 4_554 4_554
N3 Si2 N2 Ca1 -145.5(2) 6_664 4_554
Ca1 Si2 N2 Ca1 -90.74(18) 1_554 4_554
N1 Si1 N3 Si1 61.5(3) . 4
N2 Si1 N3 Si1 -53.7(3) . 4
N3 Si1 N3 Si1 -168.8(2) 4_554 4
Ca1 Si1 N3 Si1 -99.4(2) 4_554 4
Ca1 Si1 N3 Si1 44.78(18) . 4
Ca1 Si1 N3 Si1 168.26(15) 1_554 4
N1 Si1 N3 Si2 -114.1(2) . 6_565
N2 Si1 N3 Si2 130.6(2) . 6_565
N3 Si1 N3 Si2 15.6(3) 4_554 6_565
Ca1 Si1 N3 Si2 84.9(2) 4_554 6_565
Ca1 Si1 N3 Si2 -130.9(2) . 6_565
Ca1 Si1 N3 Si2 -7.4(5) 1_554 6_565
N1 Si1 N3 Ca1 160.96(12) . 4_554
N2 Si1 N3 Ca1 45.70(18) . 4_554
N3 Si1 N3 Ca1 -69.37(17) 4_554 4_554
Ca1 Si1 N3 Ca1 144.20(9) . 4_554
Ca1 Si1 N3 Ca1 -92.3(3) 1_554 4_554
N2 Si2 N4 Si2 -117.5(4) 4_554 2_765
N2 Si2 N4 Si2 120.1(4) . 2_765
N3 Si2 N4 Si2 1.9(5) 6_664 2_765
Ca1 Si2 N4 Si2 -54.8(6) 1_554 2_765
N2 Si2 N4 Si2 63.0(5) 4_554 3_675
N2 Si2 N4 Si2 -59.4(5) . 3_675
N3 Si2 N4 Si2 -177.6(3) 6_664 3_675
Ca1 Si2 N4 Si2 125.7(2) 1_554 3_675
